data_4123339
loop_
_publ_author_name
'Zhao, Xiang'
'Bu, Xianhui'
'Zhai, Quan-Guo'
'Tran, Huy'
'Feng, Pingyun'

_publ_section_title
;
 Pore space partition by symmetry-matching regulated ligand insertion and
 dramatic tuning on carbon dioxide uptake.
;
_journal_issue 4
_journal_name_full 'Journal of the American Chemical Society'
_journal_page_first 1396
_journal_page_last 1399
_journal_paper_doi 10.1021/ja512137t
_journal_volume 137
_journal_year 2015
_chemical_formula_moiety 'C54 H30 N6 Ni3 O13'
_chemical_formula_sum 'C54 H30 N6 Ni3 O13'
_chemical_formula_weight 1146.97
_chemical_name_systematic
; 
 ? 
;
_space_group_IT_number 163
_symmetry_cell_setting hexagonal
_symmetry_space_group_name_Hall '-P 3 2c'
_symmetry_space_group_name_H-M 'P -3 1 c'
_atom_sites_solution_hydrogens geom
_atom_sites_solution_primary direct
_atom_sites_solution_secondary difmap
_audit_creation_method SHELXL-97
_cell_angle_alpha 90.00
_cell_angle_beta 90.00
_cell_angle_gamma 120.00
_cell_formula_units_Z 2
_cell_length_a 16.6706(2)
_cell_length_b 16.6706(2)
_cell_length_c 20.9026(4)
_cell_measurement_temperature 174(2)
_cell_volume 5030.76(13)
_computing_structure_refinement 'SHELXL-97 (Sheldrick, 1997)'
_computing_structure_solution 'SHELXS-97 (Sheldrick, 1990)'
_diffrn_ambient_temperature 174(2)
_diffrn_measured_fraction_theta_full 1.000
_diffrn_measured_fraction_theta_max 1.000
_diffrn_radiation_monochromator graphite
_diffrn_radiation_source 'fine-focus sealed tube'
_diffrn_radiation_type MoK\a
_diffrn_radiation_wavelength 0.71073
_diffrn_reflns_av_R_equivalents 0.0543
_diffrn_reflns_av_sigmaI/netI 0.0360
_diffrn_reflns_limit_h_max 19
_diffrn_reflns_limit_h_min -11
_diffrn_reflns_limit_k_max 16
_diffrn_reflns_limit_k_min -19
_diffrn_reflns_limit_l_max 24
_diffrn_reflns_limit_l_min -24
_diffrn_reflns_number 22145
_diffrn_reflns_theta_full 24.31
_diffrn_reflns_theta_max 24.31
_diffrn_reflns_theta_min 1.41
_exptl_absorpt_coefficient_mu 0.592
_exptl_absorpt_correction_T_max 0.7451
_exptl_absorpt_correction_T_min 0.6576
_exptl_absorpt_correction_type multi-scan
_exptl_absorpt_process_details 'SADABS 2012/1'
_exptl_crystal_colour green
_exptl_crystal_density_diffrn 0.757
_exptl_crystal_density_method 'not measured'
_exptl_crystal_description block
_exptl_crystal_F_000 1168
_exptl_crystal_size_max 0.105
_exptl_crystal_size_mid 0.101
_exptl_crystal_size_min 0.097
_refine_diff_density_max 0.403
_refine_diff_density_min -0.285
_refine_diff_density_rms 0.041
_refine_ls_extinction_method none
_refine_ls_goodness_of_fit_ref 0.941
_refine_ls_hydrogen_treatment mixed
_refine_ls_matrix_type full
_refine_ls_number_parameters 164
_refine_ls_number_reflns 2748
_refine_ls_number_restraints 308
_refine_ls_restrained_S_all 1.098
_refine_ls_R_factor_all 0.0497
_refine_ls_R_factor_gt 0.0356
_refine_ls_shift/su_max 0.002
_refine_ls_shift/su_mean 0.000
_refine_ls_structure_factor_coef Fsqd
_refine_ls_weighting_details 'calc w=1/[\s^2^(Fo^2^)+(0.0591P)^2^+0.0000P] where P=(Fo^2^+2Fc^2^)/3'
_refine_ls_weighting_scheme calc
_refine_ls_wR_factor_gt 0.0885
_refine_ls_wR_factor_ref 0.0929
_reflns_number_gt 2096
_reflns_number_total 2748
_reflns_threshold_expression >2sigma(I)
_cod_data_source_file ja512137t_si_002.cif
_cod_data_source_block CPM-34-Ni
_cod_depositor_comments
;
The following automatic conversions were performed:

'_symmetry_cell_setting' value 'Hexagonal' changed to 'hexagonal'
according to
/usr/data/users/saulius/crontab/automatic-downloads/rss-feeds/ACS/lib/dictionaries/cif_core.dic
dictionary named 'cif_core.dic' version 2.4.2 from 2011-04-26.

Automatic conversion script
Id: cif_fix_values 3008 2015-01-20 13:52:24Z robertas 

 Adding full bibliography for 4123335--4123341.cif.
;
_cod_original_sg_symbol_Hall '-P 3 2C'
_cod_database_code 4123339

loop_
_symmetry_equiv_pos_as_xyz
'x, y, z'
'-y, x-y, z'
'-x+y, -x, z'
'-y, -x, -z+1/2'
'-x+y, y, -z+1/2'
'x, x-y, -z+1/2'
'-x, -y, -z'
'y, -x+y, -z'
'x-y, x, -z'
'y, x, z-1/2'
'x-y, -y, z-1/2'
'-x, -x+y, z-1/2'

loop_
_atom_site_label
_atom_site_type_symbol
_atom_site_fract_x
_atom_site_fract_y
_atom_site_fract_z
_atom_site_U_iso_or_equiv
_atom_site_adp_type
_atom_site_occupancy
_atom_site_symmetry_multiplicity
_atom_site_calc_flag
_atom_site_refinement_flags
_atom_site_disorder_assembly
_atom_site_disorder_group
Ni1 Ni 0.735323(12) 0.47065(2) 0.2500 0.03350(18) Uani 1 2 d SU . .
O1 O 0.6667 0.3333 0.2500 0.0485(12) Uani 1 6 d SU . .
N1 N 0.80756(10) 0.6151(2) 0.2500 0.0632(10) Uani 1 2 d SU . .
O3 O 0.65410(15) 0.47871(13) 0.31946(11) 0.0785(7) Uani 1 1 d U A .
N2 N 1.04742(11) 0.95258(11) 0.2500 0.0752(12) Uani 1 2 d SU . .
O2 O 0.82450(15) 0.47848(13) 0.31923(11) 0.0784(7) Uani 1 1 d U . .
C1 C 0.7638(2) 0.66327(19) 0.25006(19) 0.0785(11) Uani 1 1 d U . .
H1A H 0.6994 0.6307 0.2503 0.094 Uiso 1 1 calc R . .
C5 C 0.5769(2) 0.4231(2) 0.34019(15) 0.0564(7) Uani 1 1 d U . .
C4 C 0.95506(13) 0.9101(3) 0.2500 0.0726(14) Uani 1 2 d SU . .
C2 C 0.8079(2) 0.75849(19) 0.24983(19) 0.0878(12) Uani 1 1 d U . .
H2A H 0.7742 0.7892 0.2496 0.105 Uiso 1 1 calc R . .
C3 C 0.90371(13) 0.8074(3) 0.2500 0.0742(14) Uani 1 2 d SU . .
C6 C 0.5624(6) 0.4694(7) 0.3984(6) 0.067(3) Uani 0.512(8) 1 d PDU A 1
C7 C 0.6215(6) 0.5630(6) 0.4151(4) 0.118(4) Uani 0.512(8) 1 d PDU A 1
H7A H 0.6723 0.6003 0.3894 0.142 Uiso 0.512(8) 1 calc PR A 1
C8 C 0.6047(6) 0.5996(6) 0.4686(4) 0.133(4) Uani 0.512(8) 1 d PDU A 1
H8A H 0.6440 0.6616 0.4787 0.160 Uiso 0.512(8) 1 calc PR A 1
C9 C 0.5311(8) 0.5461(7) 0.5075(5) 0.073(3) Uani 0.512(8) 1 d PDU . 1
C10 C 0.4909(6) 0.4204(5) 0.4348(4) 0.083(3) Uani 0.512(8) 1 d PDU . 1
H10A H 0.4508 0.3593 0.4229 0.100 Uiso 0.512(8) 1 calc PR A 1
C6' C 0.5296(8) 0.4360(7) 0.3980(6) 0.068(3) Uani 0.488(8) 1 d PDU A 2
C7' C 0.4370(6) 0.3781(6) 0.4151(4) 0.107(3) Uani 0.488(8) 1 d PDU A 2
H7'A H 0.3994 0.3269 0.3897 0.128 Uiso 0.488(8) 1 calc PR A 2
C8' C 0.4010(6) 0.3955(6) 0.4683(4) 0.119(3) Uani 0.488(8) 1 d PDU A 2
H8'A H 0.3390 0.3558 0.4783 0.143 Uiso 0.488(8) 1 calc PR A 2
C9' C 0.4534(8) 0.4704(9) 0.5083(6) 0.081(4) Uani 0.488(8) 1 d PDU . 2
C10' C 0.5803(5) 0.5090(6) 0.4352(4) 0.077(3) Uani 0.488(8) 1 d PDU . 2
H10B H 0.6415 0.5489 0.4235 0.092 Uiso 0.488(8) 1 calc PR A 2

loop_
_atom_site_aniso_label
_atom_site_aniso_U_11
_atom_site_aniso_U_22
_atom_site_aniso_U_33
_atom_site_aniso_U_23
_atom_site_aniso_U_13
_atom_site_aniso_U_12
Ni1 0.0212(2) 0.0212(3) 0.0582(3) 0.000 0.00004(17) 0.01059(13)
O1 0.0177(12) 0.0177(12) 0.110(4) 0.000 0.000 0.0088(6)
N1 0.0245(11) 0.0303(16) 0.137(3) 0.000 0.0010(15) 0.0151(8)
O3 0.0620(14) 0.0498(13) 0.1086(18) -0.0309(12) 0.0281(13) 0.0167(11)
N2 0.0320(13) 0.0320(13) 0.164(4) -0.0003(17) -0.0003(17) 0.0176(16)
O2 0.0789(15) 0.0483(13) 0.1097(18) -0.0311(12) -0.0614(14) 0.0331(11)
C1 0.0354(15) 0.0349(15) 0.165(3) 0.0031(18) 0.0024(18) 0.0177(13)
C5 0.064(2) 0.064(2) 0.0553(19) -0.0075(16) 0.0076(15) 0.0422(18)
C4 0.0337(16) 0.036(2) 0.149(4) 0.000 0.001(2) 0.0181(11)
C2 0.0390(17) 0.0325(16) 0.195(4) 0.0006(19) -0.001(2) 0.0199(14)
C3 0.0342(16) 0.032(2) 0.156(5) 0.000 0.002(2) 0.0161(10)
C6 0.061(5) 0.063(5) 0.072(5) -0.018(4) 0.021(4) 0.028(4)
C7 0.116(6) 0.077(5) 0.112(6) -0.042(5) 0.060(5) 0.011(4)
C8 0.116(6) 0.084(5) 0.131(7) -0.045(5) 0.074(5) -0.001(4)
C9 0.056(6) 0.056(6) 0.077(6) -0.028(4) 0.025(4) 0.005(4)
C10 0.074(5) 0.057(4) 0.090(5) -0.037(4) 0.023(4) 0.012(4)
C6' 0.056(5) 0.063(5) 0.076(5) -0.026(4) 0.021(4) 0.023(4)
C7' 0.070(4) 0.100(5) 0.100(5) -0.056(4) 0.039(4) 0.005(4)
C8' 0.075(5) 0.103(5) 0.115(5) -0.060(4) 0.047(4) -0.004(4)
C9' 0.065(6) 0.068(6) 0.087(6) -0.033(4) 0.034(4) 0.015(5)
C10' 0.053(4) 0.066(5) 0.081(5) -0.019(4) 0.033(4) 0.007(3)

loop_
_atom_type_symbol
_atom_type_description
_atom_type_scat_dispersion_real
_atom_type_scat_dispersion_imag
_atom_type_scat_source
C C 0.0033 0.0016 'International Tables Vol C Tables 4.2.6.8 and 6.1.1.4'
H H 0.0000 0.0000 'International Tables Vol C Tables 4.2.6.8 and 6.1.1.4'
N N 0.0061 0.0033 'International Tables Vol C Tables 4.2.6.8 and 6.1.1.4'
O O 0.0106 0.0060 'International Tables Vol C Tables 4.2.6.8 and 6.1.1.4'
Ni Ni 0.3393 1.1124 'International Tables Vol C Tables 4.2.6.8 and 6.1.1.4'

loop_
_geom_angle_atom_site_label_1
_geom_angle_atom_site_label_2
_geom_angle_atom_site_label_3
_geom_angle
_geom_angle_site_symmetry_1
_geom_angle_site_symmetry_3
O1 Ni1 O2 93.19(6) . 5_655
O1 Ni1 O2 93.19(5) . .
O2 Ni1 O2 173.62(11) 5_655 .
O1 Ni1 O3 93.28(6) . .
O2 Ni1 O3 90.94(11) 5_655 .
O2 Ni1 O3 88.70(10) . .
O1 Ni1 O3 93.28(5) . 5_655
O2 Ni1 O3 88.70(10) 5_655 5_655
O2 Ni1 O3 90.94(11) . 5_655
O3 Ni1 O3 173.44(11) . 5_655
O1 Ni1 N1 180.0 . .
O2 Ni1 N1 86.81(6) 5_655 .
O2 Ni1 N1 86.81(5) . .
O3 Ni1 N1 86.72(6) . .
O3 Ni1 N1 86.72(5) 5_655 .
Ni1 O1 Ni1 120.0 3_665 .
Ni1 O1 Ni1 120.0 3_665 2_655
Ni1 O1 Ni1 120.0 . 2_655
C1 N1 C1 116.9(3) 5_655 .
C1 N1 Ni1 121.57(16) 5_655 .
C1 N1 Ni1 121.57(17) . .
C5 O3 Ni1 133.03(18) . .
C4 N2 C4 114.7(4) . 2_765
C5 O2 Ni1 133.40(18) 3_665 .
N1 C1 C2 124.0(3) . .
O2 C5 O3 128.2(3) 2_655 .
O2 C5 C6' 105.1(4) 2_655 .
O3 C5 C6' 126.7(5) . .
O2 C5 C6 126.1(4) 2_655 .
O3 C5 C6 105.7(4) . .
C6' C5 C6 20.9(4) . .
N2 C4 N2 125.3(4) . 3_675
N2 C4 C3 117.34(19) . .
N2 C4 C3 117.34(19) 3_675 .
C1 C2 C3 118.3(3) . .
C2 C3 C2 118.6(4) 5_655 .
C2 C3 C4 120.71(18) 5_655 .
C2 C3 C4 120.71(18) . .
C10 C6 C7 117.6(10) . .
C10 C6 C5 118.4(8) . .
C7 C6 C5 123.9(7) . .
C8 C7 C6 120.7(9) . .
C7 C8 C9 120.8(8) . .
C8 C9 C9 121.0(11) . 7_666
C8 C9 C10 124.1(8) . 7_666
C9 C9 C10 114.8(11) 7_666 7_666
C6 C10 C9 124.9(8) . 7_666
C10' C6' C7' 117.4(10) . .
C10' C6' C5 117.3(8) . .
C7' C6' C5 125.3(8) . .
C8' C7' C6' 120.8(9) . .
C7' C8' C9' 122.5(8) . .
C8' C9' C9' 117.3(11) . 7_666
C8' C9' C10' 124.8(9) . 7_666
C9' C9' C10' 117.9(13) 7_666 7_666
C6' C10' C9' 124.0(9) . 7_666

loop_
_geom_bond_atom_site_label_1
_geom_bond_atom_site_label_2
_geom_bond_distance
_geom_bond_site_symmetry_2
Ni1 O1 1.9824(4) .
Ni1 O2 2.0316(19) 5_655
Ni1 O2 2.0316(19) .
Ni1 O3 2.0351(19) .
Ni1 O3 2.0351(19) 5_655
Ni1 N1 2.086(3) .
O1 Ni1 1.9824(4) 3_665
O1 Ni1 1.9824(4) 2_655
N1 C1 1.328(3) 5_655
N1 C1 1.328(3) .
O3 C5 1.229(3) .
N2 C4 1.335(2) .
N2 C4 1.335(2) 2_765
O2 C5 1.229(3) 3_665
C1 C2 1.376(4) .
C5 O2 1.229(3) 2_655
C5 C6' 1.516(13) .
C5 C6 1.524(13) .
C4 N2 1.335(2) 3_675
C4 C3 1.483(5) .
C2 C3 1.383(4) .
C3 C2 1.383(4) 5_655
C6 C10 1.301(12) .
C6 C7 1.411(12) .
C7 C8 1.368(10) .
C8 C9 1.367(13) .
C9 C9 1.39(2) 7_666
C9 C10 1.451(12) 7_666
C10 C9 1.451(12) 7_666
C6' C10' 1.330(13) .
C6' C7' 1.397(12) .
C7' C8' 1.363(10) .
C8' C9' 1.390(14) .
C9' C9' 1.40(2) 7_666
C9' C10' 1.421(12) 7_666
C10' C9' 1.421(12) 7_666
